data_1512439
loop_
_publ_author_name
'Yue Zhao'
'Ling-Ling Zhai'
'Gao-Chao Lv'
'Xin Zhou'
'Wei-Yin Sun'

_publ_section_title
;
 Silver(I) complexes with oxazoline-containing bidentate ligands:
 Syntheses, structures and properties
;
_journal_name_full
;
Inorganica Chimica Acta
;
_journal_page_first 38
_journal_page_last 45
_journal_paper_doi 10.1016/j.ica.2012.06.035
_journal_volume 392
_journal_year 2012
_chemical_formula_sum 'C48 H48 Ag3 F18 N8 O8 Sb3'
_chemical_formula_weight 1895.80
_chemical_name_systematic
; 
 ? 
;
_space_group_IT_number 5
_symmetry_cell_setting monoclinic
_symmetry_space_group_name_Hall 'C 2y'
_symmetry_space_group_name_H-M 'C 1 2 1'
_atom_sites_solution_hydrogens geom
_atom_sites_solution_primary direct
_atom_sites_solution_secondary difmap
_audit_creation_method SHELXL-97
_cell_angle_alpha 90.00
_cell_angle_beta 93.0250(10)
_cell_angle_gamma 90.00
_cell_formula_units_Z 2
_cell_length_a 31.9436(16)
_cell_length_b 8.2466(4)
_cell_length_c 11.1986(6)
_cell_measurement_reflns_used 4196
_cell_measurement_temperature 293(2)
_cell_measurement_theta_max 26.54
_cell_measurement_theta_min 2.55
_cell_volume 2945.9(3)
_computing_cell_refinement 'Bruker SMART'
_computing_data_collection 'Bruker SMART'
_computing_data_reduction 'Bruker SAINT'
_computing_molecular_graphics 'Bruker SHELXTL'
_computing_publication_material 'Bruker SHELXTL'
_computing_structure_refinement 'SHELXL-97 (Sheldrick, 1997)'
_computing_structure_solution 'SHELXS-97 (Sheldrick, 1990)'
_diffrn_ambient_temperature 293(2)
_diffrn_measured_fraction_theta_full 0.995
_diffrn_measured_fraction_theta_max 0.995
_diffrn_measurement_device_type 'CCD area detector'
_diffrn_measurement_method 'phi and omega scans'
_diffrn_radiation_monochromator graphite
_diffrn_radiation_source 'fine-focus sealed tube'
_diffrn_radiation_type MoK\a
_diffrn_radiation_wavelength 0.71073
_diffrn_reflns_av_R_equivalents 0.0490
_diffrn_reflns_av_sigmaI/netI 0.0461
_diffrn_reflns_limit_h_max 37
_diffrn_reflns_limit_h_min -37
_diffrn_reflns_limit_k_max 9
_diffrn_reflns_limit_k_min -8
_diffrn_reflns_limit_l_max 12
_diffrn_reflns_limit_l_min -13
_diffrn_reflns_number 7556
_diffrn_reflns_theta_full 25.01
_diffrn_reflns_theta_max 25.01
_diffrn_reflns_theta_min 2.28
_exptl_absorpt_coefficient_mu 2.449
_exptl_absorpt_correction_T_max 0.7256
_exptl_absorpt_correction_T_min 0.6670
_exptl_absorpt_correction_type multi-scan
_exptl_absorpt_process_details sadabs
_exptl_crystal_density_diffrn 2.137
_exptl_crystal_density_method 'not measured'
_exptl_crystal_description block
_exptl_crystal_F_000 1824
_exptl_crystal_size_max 0.18
_exptl_crystal_size_mid 0.17
_exptl_crystal_size_min 0.14
_refine_diff_density_max 1.151
_refine_diff_density_min -1.335
_refine_diff_density_rms 0.145
_refine_ls_abs_structure_details 'Flack H D (1983), Acta Cryst. A39, 876-881'
_refine_ls_abs_structure_Flack -0.05(4)
_refine_ls_extinction_method none
_refine_ls_goodness_of_fit_ref 1.024
_refine_ls_hydrogen_treatment constr
_refine_ls_matrix_type full
_refine_ls_number_parameters 398
_refine_ls_number_reflns 4153
_refine_ls_number_restraints 1
_refine_ls_restrained_S_all 1.024
_refine_ls_R_factor_all 0.0509
_refine_ls_R_factor_gt 0.0488
_refine_ls_shift/su_max 0.000
_refine_ls_shift/su_mean 0.000
_refine_ls_structure_factor_coef Fsqd
_refine_ls_weighting_details 'calc w=1/[\s^2^(Fo^2^)+(0.0892P)^2^+0.0000P] where P=(Fo^2^+2Fc^2^)/3'
_refine_ls_weighting_scheme calc
_refine_ls_wR_factor_gt 0.1216
_refine_ls_wR_factor_ref 0.1238
_reflns_number_gt 3873
_reflns_number_total 4153
_reflns_threshold_expression >2sigma(I)
_cod_data_source_file ICA-2012-392-38-45-3.cif
_cod_data_source_block 3
_cod_original_sg_symbol_H-M C2
_cod_database_code 1512439

loop_
_symmetry_equiv_pos_as_xyz
'x, y, z'
'-x, y, -z'
'x+1/2, y+1/2, z'
'-x+1/2, y+1/2, -z'

loop_
_atom_site_label
_atom_site_type_symbol
_atom_site_fract_x
_atom_site_fract_y
_atom_site_fract_z
_atom_site_U_iso_or_equiv
_atom_site_adp_type
_atom_site_occupancy
_atom_site_symmetry_multiplicity
_atom_site_calc_flag
_atom_site_refinement_flags
Ag1 Ag 0.5000 0.36131(14) 0.5000 0.0549(3) Uani 1 2 d S
Ag2 Ag 0.28344(2) 0.74390(9) 0.19756(7) 0.0504(2) Uani 1 1 d .
C1 C 0.3440(2) 0.3014(10) 0.4189(7) 0.0349(18) Uani 1 1 d .
H1 H 0.3314 0.2775 0.4898 0.042 Uiso 1 1 calc R
C2 C 0.3851(2) 0.2568(11) 0.4046(7) 0.0357(17) Uani 1 1 d .
C3 C 0.4038(3) 0.2850(12) 0.2969(8) 0.0403(19) Uani 1 1 d .
H3 H 0.4312 0.2520 0.2860 0.048 Uiso 1 1 calc R
C4 C 0.3810(3) 0.3624(14) 0.2079(8) 0.047(2) Uani 1 1 d .
H4 H 0.3934 0.3842 0.1364 0.056 Uiso 1 1 calc R
C5 C 0.3401(3) 0.4093(12) 0.2200(8) 0.046(2) Uani 1 1 d .
H5 H 0.3250 0.4590 0.1569 0.055 Uiso 1 1 calc R
C6 C 0.3217(2) 0.3811(11) 0.3282(7) 0.0377(19) Uani 1 1 d .
C7 C 0.4082(2) 0.1651(11) 0.5024(7) 0.0369(18) Uani 1 1 d .
C8 C 0.4560(3) 0.0504(16) 0.6203(9) 0.058(2) Uani 1 1 d .
H8A H 0.4755 0.0970 0.6801 0.070 Uiso 1 1 calc R
H8B H 0.4675 -0.0505 0.5920 0.070 Uiso 1 1 calc R
C9 C 0.4132(3) 0.0223(16) 0.6715(9) 0.064(3) Uani 1 1 d .
H9A H 0.4085 -0.0918 0.6870 0.077 Uiso 1 1 calc R
H9B H 0.4104 0.0831 0.7448 0.077 Uiso 1 1 calc R
C10 C 0.2783(3) 0.4353(12) 0.3470(8) 0.0393(19) Uani 1 1 d .
C11 C 0.2186(3) 0.4375(14) 0.4446(9) 0.049(2) Uani 1 1 d .
H11A H 0.2194 0.4958 0.5199 0.059 Uiso 1 1 calc R
H11B H 0.1949 0.3635 0.4416 0.059 Uiso 1 1 calc R
C12 C 0.2160(3) 0.5517(16) 0.3413(9) 0.050(2) Uani 1 1 d .
H12A H 0.1956 0.5142 0.2800 0.060 Uiso 1 1 calc R
H12B H 0.2081 0.6594 0.3666 0.060 Uiso 1 1 calc R
C13 C 0.4262(3) 0.7811(12) 0.2105(8) 0.041(2) Uani 1 1 d .
H13 H 0.4377 0.8002 0.1372 0.050 Uiso 1 1 calc R
C14 C 0.3862(3) 0.8388(11) 0.2312(8) 0.0415(19) Uani 1 1 d .
C15 C 0.3701(3) 0.8107(12) 0.3406(8) 0.043(2) Uani 1 1 d .
H15 H 0.3435 0.8495 0.3550 0.051 Uiso 1 1 calc R
C16 C 0.3924(3) 0.7260(13) 0.4306(8) 0.048(2) Uani 1 1 d .
H16 H 0.3812 0.7095 0.5046 0.058 Uiso 1 1 calc R
C17 C 0.4318(3) 0.6669(12) 0.4073(8) 0.045(2) Uani 1 1 d .
H17 H 0.4470 0.6072 0.4653 0.054 Uiso 1 1 calc R
C18 C 0.4488(3) 0.6964(10) 0.2977(8) 0.0385(18) Uani 1 1 d .
C19 C 0.4906(3) 0.6319(12) 0.2750(8) 0.0418(19) Uani 1 1 d .
C20 C 0.5481(3) 0.6178(15) 0.1661(11) 0.057(3) Uani 1 1 d .
H20A H 0.5710 0.6953 0.1694 0.069 Uiso 1 1 calc R
H20B H 0.5485 0.5580 0.0915 0.069 Uiso 1 1 calc R
C21 C 0.5515(3) 0.5037(14) 0.2724(9) 0.053(3) Uani 1 1 d .
H21A H 0.5544 0.3924 0.2463 0.064 Uiso 1 1 calc R
H21B H 0.5754 0.5314 0.3253 0.064 Uiso 1 1 calc R
C22 C 0.3612(3) 0.9225(11) 0.1354(8) 0.0407(19) Uani 1 1 d .
C23 C 0.3517(3) 1.0668(18) -0.0321(10) 0.063(3) Uani 1 1 d .
H23A H 0.3540 1.0077 -0.1063 0.076 Uiso 1 1 calc R
H23B H 0.3554 1.1816 -0.0469 0.076 Uiso 1 1 calc R
C24 C 0.3099(3) 1.0338(15) 0.0223(9) 0.056(3) Uani 1 1 d .
H24A H 0.2976 1.1330 0.0511 0.068 Uiso 1 1 calc R
H24B H 0.2903 0.9831 -0.0354 0.068 Uiso 1 1 calc R
F1 F 0.1457(3) -0.1150(15) 0.2277(13) 0.137(4) Uani 1 1 d .
F2 F 0.1543(3) 0.1948(13) 0.2766(11) 0.121(4) Uani 1 1 d .
F3 F 0.2193(3) 0.2118(13) 0.1496(14) 0.141(5) Uani 1 1 d .
F4 F 0.2105(3) -0.1005(14) 0.0899(9) 0.114(4) Uani 1 1 d .
F5 F 0.1472(3) 0.0932(18) 0.0580(10) 0.138(5) Uani 1 1 d .
F6 F 0.2192(3) -0.0067(15) 0.3126(8) 0.128(4) Uani 1 1 d .
F7 F 0.9485(3) 0.6923(17) -0.0803(8) 0.122(4) Uani 1 1 d .
F8 F 0.9782(4) 0.599(3) 0.1425(12) 0.178(7) Uani 1 1 d .
F9 F 0.9821(4) 0.867(3) 0.072(2) 0.258(13) Uani 1 1 d .
N1 N 0.4477(2) 0.1621(11) 0.5225(7) 0.0489(19) Uani 1 1 d .
N2 N 0.2585(2) 0.5523(11) 0.2965(6) 0.0390(15) Uani 1 1 d .
N3 N 0.5115(2) 0.5260(10) 0.3343(7) 0.0445(18) Uani 1 1 d .
N4 N 0.3214(2) 0.9223(10) 0.1221(7) 0.0424(17) Uani 1 1 d .
O1 O 0.3845(2) 0.0821(9) 0.5764(6) 0.0507(16) Uani 1 1 d .
O2 O 0.25803(17) 0.3506(9) 0.4292(5) 0.0457(14) Uani 1 1 d .
O3 O 0.5080(2) 0.6991(10) 0.1775(7) 0.067(2) Uani 1 1 d .
O4 O 0.3820(2) 1.0078(9) 0.0607(6) 0.057(2) Uani 1 1 d .
Sb1 Sb 0.182734(18) 0.04759(7) 0.18586(5) 0.04614(18) Uani 1 1 d .
Sb2 Sb 1.0000 0.67166(17) 0.0000 0.0680(3) Uani 1 2 d S

loop_
_atom_site_aniso_label
_atom_site_aniso_U_11
_atom_site_aniso_U_22
_atom_site_aniso_U_33
_atom_site_aniso_U_23
_atom_site_aniso_U_13
_atom_site_aniso_U_12
Ag1 0.0449(5) 0.0478(6) 0.0727(7) 0.000 0.0087(5) 0.000
Ag2 0.0430(4) 0.0486(4) 0.0600(5) 0.0155(3) 0.0068(3) -0.0001(3)
C1 0.037(4) 0.033(4) 0.035(4) 0.003(3) 0.012(3) -0.001(3)
C2 0.031(4) 0.038(5) 0.038(4) -0.004(4) -0.001(3) -0.002(4)
C3 0.040(4) 0.042(5) 0.040(5) -0.005(4) 0.010(4) 0.000(4)
C4 0.053(5) 0.056(6) 0.033(4) -0.003(4) 0.016(4) -0.005(5)
C5 0.047(5) 0.056(6) 0.035(4) -0.001(4) 0.003(4) 0.006(4)
C6 0.032(4) 0.042(5) 0.039(4) 0.003(4) 0.006(3) -0.005(4)
C7 0.039(4) 0.036(4) 0.037(4) -0.003(4) 0.007(3) -0.003(4)
C8 0.054(5) 0.063(6) 0.057(6) 0.014(6) -0.007(4) 0.007(6)
C9 0.062(6) 0.076(9) 0.052(6) 0.020(6) -0.013(5) -0.011(6)
C10 0.038(4) 0.044(5) 0.037(4) -0.005(4) 0.006(3) -0.011(4)
C11 0.034(4) 0.061(6) 0.054(6) -0.009(5) 0.011(4) -0.002(4)
C12 0.040(4) 0.056(6) 0.055(5) -0.006(5) 0.012(4) 0.007(5)
C13 0.040(4) 0.042(5) 0.042(5) 0.010(4) 0.011(4) -0.002(4)
C14 0.051(5) 0.029(5) 0.045(5) 0.005(4) 0.007(4) 0.001(4)
C15 0.042(4) 0.052(6) 0.035(4) 0.000(4) 0.005(4) 0.010(4)
C16 0.055(5) 0.062(6) 0.029(4) 0.001(4) 0.008(4) 0.010(5)
C17 0.050(5) 0.046(5) 0.040(4) 0.008(4) 0.002(4) 0.007(4)
C18 0.045(4) 0.024(4) 0.046(5) 0.002(3) 0.002(4) 0.001(3)
C19 0.046(5) 0.042(5) 0.038(4) 0.004(4) 0.008(4) -0.002(4)
C20 0.044(5) 0.062(7) 0.069(7) -0.008(5) 0.022(5) -0.007(5)
C21 0.043(5) 0.067(7) 0.049(5) 0.002(5) 0.002(4) 0.017(5)
C22 0.046(5) 0.037(5) 0.039(5) 0.005(4) 0.007(4) 0.004(4)
C23 0.059(6) 0.078(8) 0.052(6) 0.019(6) 0.000(5) -0.004(6)
C24 0.056(5) 0.060(7) 0.052(5) 0.020(5) -0.002(4) 0.002(5)
F1 0.113(7) 0.098(7) 0.204(13) -0.031(8) 0.060(8) -0.040(6)
F2 0.095(6) 0.113(8) 0.154(9) -0.092(7) 0.003(6) 0.021(5)
F3 0.107(7) 0.088(8) 0.231(14) 0.022(8) 0.035(8) -0.026(6)
F4 0.072(5) 0.143(9) 0.125(8) -0.064(7) -0.004(5) 0.032(5)
F5 0.134(8) 0.181(12) 0.095(6) -0.013(7) -0.044(6) 0.056(8)
F6 0.158(9) 0.117(9) 0.103(7) 0.001(6) -0.064(7) 0.021(7)
F7 0.088(5) 0.188(12) 0.088(6) 0.007(7) -0.023(4) -0.013(7)
F8 0.132(9) 0.28(2) 0.119(9) 0.033(11) -0.002(7) 0.026(12)
F9 0.107(9) 0.30(3) 0.36(3) -0.21(2) 0.019(12) 0.014(12)
N1 0.043(4) 0.057(5) 0.047(4) 0.007(4) 0.000(3) -0.005(4)
N2 0.037(3) 0.044(4) 0.037(3) 0.006(4) 0.002(3) 0.004(4)
N3 0.039(3) 0.047(5) 0.047(4) -0.003(4) 0.000(3) 0.004(3)
N4 0.043(4) 0.041(4) 0.043(4) 0.011(3) 0.003(3) 0.005(3)
O1 0.049(3) 0.048(4) 0.055(4) 0.010(3) 0.000(3) -0.003(3)
O2 0.040(3) 0.051(4) 0.047(3) 0.012(3) 0.010(3) -0.003(3)
O3 0.070(5) 0.063(5) 0.072(5) 0.030(4) 0.023(4) 0.013(4)
O4 0.045(3) 0.063(5) 0.064(4) 0.034(4) 0.000(3) -0.006(3)
Sb1 0.0459(3) 0.0429(3) 0.0491(3) -0.0060(3) -0.0016(2) 0.0053(3)
Sb2 0.0588(6) 0.1000(9) 0.0441(5) 0.000 -0.0085(4) 0.000

loop_
_atom_type_symbol
_atom_type_description
_atom_type_scat_dispersion_real
_atom_type_scat_dispersion_imag
_atom_type_scat_source
C C 0.0033 0.0016 'International Tables Vol C Tables 4.2.6.8 and 6.1.1.4'
H H 0.0000 0.0000 'International Tables Vol C Tables 4.2.6.8 and 6.1.1.4'
N N 0.0061 0.0033 'International Tables Vol C Tables 4.2.6.8 and 6.1.1.4'
O O 0.0106 0.0060 'International Tables Vol C Tables 4.2.6.8 and 6.1.1.4'
F F 0.0171 0.0103 'International Tables Vol C Tables 4.2.6.8 and 6.1.1.4'
Ag Ag -0.8971 1.1015 'International Tables Vol C Tables 4.2.6.8 and 6.1.1.4'
Sb Sb -0.5866 1.5461 'International Tables Vol C Tables 4.2.6.8 and 6.1.1.4'

loop_
_geom_angle_atom_site_label_1
_geom_angle_atom_site_label_2
_geom_angle_atom_site_label_3
_geom_angle
_geom_angle_site_symmetry_1
_geom_angle_site_symmetry_3
N3 Ag1 N3 109.2(4) 2_656 .
N3 Ag1 N1 100.2(3) 2_656 .
N3 Ag1 N1 128.9(3) . .
N3 Ag1 N1 128.9(3) 2_656 2_656
N3 Ag1 N1 100.2(3) . 2_656
N1 Ag1 N1 92.0(4) . 2_656
N4 Ag2 N2 166.6(3) . .
C6 C1 C2 120.0(8) . .
C6 C1 H1 120.0 . .
C2 C1 H1 120.0 . .
C1 C2 C3 120.6(8) . .
C1 C2 C7 119.0(7) . .
C3 C2 C7 120.2(7) . .
C4 C3 C2 118.3(8) . .
C4 C3 H3 120.8 . .
C2 C3 H3 120.8 . .
C3 C4 C5 122.3(8) . .
C3 C4 H4 118.9 . .
C5 C4 H4 118.9 . .
C4 C5 C6 119.0(8) . .
C4 C5 H5 120.5 . .
C6 C5 H5 120.5 . .
C1 C6 C5 119.7(8) . .
C1 C6 C10 119.4(7) . .
C5 C6 C10 120.9(8) . .
N1 C7 O1 118.0(8) . .
N1 C7 C2 125.9(8) . .
O1 C7 C2 116.1(7) . .
N1 C8 C9 104.5(8) . .
N1 C8 H8A 110.9 . .
C9 C8 H8A 110.9 . .
N1 C8 H8B 110.9 . .
C9 C8 H8B 110.9 . .
H8A C8 H8B 108.9 . .
O1 C9 C8 102.4(7) . .
O1 C9 H9A 111.3 . .
C8 C9 H9A 111.3 . .
O1 C9 H9B 111.3 . .
C8 C9 H9B 111.3 . .
H9A C9 H9B 109.2 . .
N2 C10 O2 116.8(7) . .
N2 C10 C6 127.9(8) . .
O2 C10 C6 115.3(8) . .
O2 C11 C12 103.3(7) . .
O2 C11 H11A 111.1 . .
C12 C11 H11A 111.1 . .
O2 C11 H11B 111.1 . .
C12 C11 H11B 111.1 . .
H11A C11 H11B 109.1 . .
N2 C12 C11 104.6(8) . .
N2 C12 H12A 110.8 . .
C11 C12 H12A 110.8 . .
N2 C12 H12B 110.8 . .
C11 C12 H12B 110.8 . .
H12A C12 H12B 108.9 . .
C18 C13 C14 120.5(8) . .
C18 C13 H13 119.8 . .
C14 C13 H13 119.8 . .
C15 C14 C13 118.6(8) . .
C15 C14 C22 121.0(8) . .
C13 C14 C22 120.3(8) . .
C14 C15 C16 122.0(8) . .
C14 C15 H15 119.0 . .
C16 C15 H15 119.0 . .
C17 C16 C15 118.3(8) . .
C17 C16 H16 120.8 . .
C15 C16 H16 120.8 . .
C16 C17 C18 120.3(8) . .
C16 C17 H17 119.9 . .
C18 C17 H17 119.9 . .
C13 C18 C17 120.2(8) . .
C13 C18 C19 120.6(8) . .
C17 C18 C19 119.2(8) . .
N3 C19 O3 118.2(8) . .
N3 C19 C18 128.1(8) . .
O3 C19 C18 113.7(8) . .
O3 C20 C21 104.0(8) . .
O3 C20 H20A 111.0 . .
C21 C20 H20A 111.0 . .
O3 C20 H20B 111.0 . .
C21 C20 H20B 111.0 . .
H20A C20 H20B 109.0 . .
N3 C21 C20 105.1(7) . .
N3 C21 H21A 110.7 . .
C20 C21 H21A 110.7 . .
N3 C21 H21B 110.7 . .
C20 C21 H21B 110.7 . .
H21A C21 H21B 108.8 . .
N4 C22 O4 117.8(8) . .
N4 C22 C14 125.7(8) . .
O4 C22 C14 116.5(7) . .
O4 C23 C24 102.6(8) . .
O4 C23 H23A 111.3 . .
C24 C23 H23A 111.3 . .
O4 C23 H23B 111.3 . .
C24 C23 H23B 111.3 . .
H23A C23 H23B 109.2 . .
N4 C24 C23 103.0(8) . .
N4 C24 H24A 111.2 . .
C23 C24 H24A 111.2 . .
N4 C24 H24B 111.2 . .
C23 C24 H24B 111.2 . .
H24A C24 H24B 109.1 . .
C7 N1 C8 106.6(8) . .
C7 N1 Ag1 131.9(7) . .
C8 N1 Ag1 115.0(6) . .
C10 N2 C12 107.1(8) . .
C10 N2 Ag2 127.4(6) . .
C12 N2 Ag2 124.2(7) . .
C19 N3 C21 106.4(8) . .
C19 N3 Ag1 135.6(6) . .
C21 N3 Ag1 117.9(6) . .
C22 N4 C24 107.1(8) . .
C22 N4 Ag2 123.1(6) . .
C24 N4 Ag2 127.7(6) . .
C7 O1 C9 105.8(7) . .
C10 O2 C11 105.9(7) . .
C19 O3 C20 106.2(8) . .
C22 O4 C23 107.2(7) . .
F5 Sb1 F6 177.6(6) . .
F5 Sb1 F3 92.9(7) . .
F6 Sb1 F3 88.1(6) . .
F5 Sb1 F2 89.6(5) . .
F6 Sb1 F2 92.6(5) . .
F3 Sb1 F2 88.5(6) . .
F5 Sb1 F1 88.2(7) . .
F6 Sb1 F1 90.9(6) . .
F3 Sb1 F1 178.0(7) . .
F2 Sb1 F1 89.9(5) . .
F5 Sb1 F4 88.8(5) . .
F6 Sb1 F4 89.1(5) . .
F3 Sb1 F4 91.6(5) . .
F2 Sb1 F4 178.4(5) . .
F1 Sb1 F4 90.1(5) . .
F7 Sb2 F7 169.4(9) 2_755 .
F7 Sb2 F8 94.8(5) 2_755 2_755
F7 Sb2 F8 88.6(5) . 2_755
F7 Sb2 F8 88.6(5) 2_755 .
F7 Sb2 F8 94.8(5) . .
F8 Sb2 F8 142.9(14) 2_755 .
F7 Sb2 F9 81.2(6) 2_755 2_755
F7 Sb2 F9 89.8(6) . 2_755
F8 Sb2 F9 77.0(10) 2_755 2_755
F8 Sb2 F9 139.7(12) . 2_755
F7 Sb2 F9 89.8(6) 2_755 .
F7 Sb2 F9 81.2(6) . .
F8 Sb2 F9 139.7(12) 2_755 .
F8 Sb2 F9 77.0(10) . .
F9 Sb2 F9 64.2(16) 2_755 .

loop_
_geom_bond_atom_site_label_1
_geom_bond_atom_site_label_2
_geom_bond_distance
_geom_bond_site_symmetry_2
Ag1 N3 2.344(8) 2_656
Ag1 N3 2.344(8) .
Ag1 N1 2.365(8) .
Ag1 N1 2.365(8) 2_656
Ag2 N4 2.110(8) .
Ag2 N2 2.111(8) .
C1 C6 1.376(12) .
C1 C2 1.382(11) .
C1 H1 0.9300 .
C2 C3 1.393(12) .
C2 C7 1.494(12) .
C3 C4 1.362(14) .
C3 H3 0.9300 .
C4 C5 1.374(13) .
C4 H4 0.9300 .
C5 C6 1.394(12) .
C5 H5 0.9300 .
C6 C10 1.482(11) .
C7 N1 1.271(11) .
C7 O1 1.339(10) .
C8 N1 1.445(13) .
C8 C9 1.527(14) .
C8 H8A 0.9700 .
C8 H8B 0.9700 .
C9 O1 1.453(11) .
C9 H9A 0.9700 .
C9 H9B 0.9700 .
C10 N2 1.271(12) .
C10 O2 1.349(10) .
C11 O2 1.468(11) .
C11 C12 1.491(16) .
C11 H11A 0.9700 .
C11 H11B 0.9700 .
C12 N2 1.471(11) .
C12 H12A 0.9700 .
C12 H12B 0.9700 .
C13 C18 1.374(12) .
C13 C14 1.394(12) .
C13 H13 0.9300 .
C14 C15 1.373(12) .
C14 C22 1.474(12) .
C15 C16 1.391(13) .
C15 H15 0.9300 .
C16 C17 1.388(13) .
C16 H16 0.9300 .
C17 C18 1.389(12) .
C17 H17 0.9300 .
C18 C19 1.472(12) .
C19 N3 1.265(12) .
C19 O3 1.368(11) .
C20 O3 1.460(13) .
C20 C21 1.516(16) .
C20 H20A 0.9700 .
C20 H20B 0.9700 .
C21 N3 1.496(11) .
C21 H21A 0.9700 .
C21 H21B 0.9700 .
C22 N4 1.274(12) .
C22 O4 1.301(11) .
C23 O4 1.465(12) .
C23 C24 1.521(14) .
C23 H23A 0.9700 .
C23 H23B 0.9700 .
C24 N4 1.479(12) .
C24 H24A 0.9700 .
C24 H24B 0.9700 .
F1 Sb1 1.863(10) .
F2 Sb1 1.851(8) .
F3 Sb1 1.847(10) .
F4 Sb1 1.880(9) .
F5 Sb1 1.820(8) .
F6 Sb1 1.844(8) .
F7 Sb2 1.840(8) .
F8 Sb2 1.872(14) .
F9 Sb2 1.898(18) .
Sb2 F7 1.840(8) 2_755
Sb2 F8 1.872(14) 2_755
Sb2 F9 1.898(18) 2_755

loop_
_geom_torsion_atom_site_label_1
_geom_torsion_atom_site_label_2
_geom_torsion_atom_site_label_3
_geom_torsion_atom_site_label_4
_geom_torsion
_geom_torsion_site_symmetry_1
C6 C1 C2 C3 -3.0(13) .
C6 C1 C2 C7 -177.8(8) .
C1 C2 C3 C4 2.1(13) .
C7 C2 C3 C4 176.9(9) .
C2 C3 C4 C5 -1.6(15) .
C3 C4 C5 C6 1.9(16) .
C2 C1 C6 C5 3.2(13) .
C2 C1 C6 C10 -177.0(8) .
C4 C5 C6 C1 -2.7(14) .
C4 C5 C6 C10 177.6(9) .
C1 C2 C7 N1 -155.0(9) .
C3 C2 C7 N1 30.1(14) .
C1 C2 C7 O1 23.4(12) .
C3 C2 C7 O1 -151.4(8) .
N1 C8 C9 O1 16.1(12) .
C1 C6 C10 N2 153.7(9) .
C5 C6 C10 N2 -26.6(14) .
C1 C6 C10 O2 -25.2(12) .
C5 C6 C10 O2 154.5(9) .
O2 C11 C12 N2 -15.0(10) .
C18 C13 C14 C15 0.7(14) .
C18 C13 C14 C22 -177.0(8) .
C13 C14 C15 C16 -0.4(15) .
C22 C14 C15 C16 177.3(9) .
C14 C15 C16 C17 -0.9(16) .
C15 C16 C17 C18 1.9(16) .
C14 C13 C18 C17 0.2(14) .
C14 C13 C18 C19 178.5(9) .
C16 C17 C18 C13 -1.6(15) .
C16 C17 C18 C19 -179.8(9) .
C13 C18 C19 N3 -164.3(10) .
C17 C18 C19 N3 13.9(15) .
C13 C18 C19 O3 16.2(13) .
C17 C18 C19 O3 -165.5(9) .
O3 C20 C21 N3 1.9(12) .
C15 C14 C22 N4 -28.1(15) .
C13 C14 C22 N4 149.6(10) .
C15 C14 C22 O4 149.7(10) .
C13 C14 C22 O4 -32.6(13) .
O4 C23 C24 N4 -14.6(12) .
O1 C7 N1 C8 5.2(12) .
C2 C7 N1 C8 -176.4(9) .
O1 C7 N1 Ag1 -144.1(7) .
C2 C7 N1 Ag1 34.4(14) .
C9 C8 N1 C7 -13.4(12) .
C9 C8 N1 Ag1 141.8(7) .
N3 Ag1 N1 C7 75.3(9) 2_656
N3 Ag1 N1 C7 -49.7(10) .
N1 Ag1 N1 C7 -154.6(10) 2_656
N3 Ag1 N1 C8 -72.0(8) 2_656
N3 Ag1 N1 C8 163.0(7) .
N1 Ag1 N1 C8 58.1(7) 2_656
O2 C10 N2 C12 -3.7(11) .
C6 C10 N2 C12 177.4(9) .
O2 C10 N2 Ag2 163.9(6) .
C6 C10 N2 Ag2 -15.0(14) .
C11 C12 N2 C10 12.0(11) .
C11 C12 N2 Ag2 -156.1(6) .
N4 Ag2 N2 C10 -23.5(19) .
N4 Ag2 N2 C12 142.1(12) .
O3 C19 N3 C21 -1.2(12) .
C18 C19 N3 C21 179.4(9) .
O3 C19 N3 Ag1 -177.3(7) .
C18 C19 N3 Ag1 3.3(16) .
C20 C21 N3 C19 -0.6(11) .
C20 C21 N3 Ag1 176.3(6) .
N3 Ag1 N3 C19 -61.1(9) 2_656
N1 Ag1 N3 C19 60.4(10) .
N1 Ag1 N3 C19 161.4(9) 2_656
N3 Ag1 N3 C21 123.2(7) 2_656
N1 Ag1 N3 C21 -115.4(7) .
N1 Ag1 N3 C21 -14.4(7) 2_656
O4 C22 N4 C24 -3.1(12) .
C14 C22 N4 C24 174.7(9) .
O4 C22 N4 Ag2 161.4(7) .
C14 C22 N4 Ag2 -20.8(13) .
C23 C24 N4 C22 11.4(12) .
C23 C24 N4 Ag2 -152.1(8) .
N2 Ag2 N4 C22 13.9(19) .
N2 Ag2 N4 C24 175.0(12) .
N1 C7 O1 C9 6.0(12) .
C2 C7 O1 C9 -172.6(8) .
C8 C9 O1 C7 -13.4(11) .
N2 C10 O2 C11 -6.5(10) .
C6 C10 O2 C11 172.6(7) .
C12 C11 O2 C10 13.2(9) .
N3 C19 O3 C20 2.5(13) .
C18 C19 O3 C20 -178.0(8) .
C21 C20 O3 C19 -2.5(12) .
N4 C22 O4 C23 -7.2(13) .
C14 C22 O4 C23 174.8(9) .
C24 C23 O4 C22 13.5(12) .
